data_7135317
loop_
_publ_author_name
'NGUYEN, THIEN'
'Gonz\'alez-Ortiz, Francisca'
'Camaret, Ethan'
'PARK, GYEONGJIN'

_publ_section_title
;
 From Oxygen Atom Transfer by Stibine Oxide to Hydroxoantimony Formation
 via Lewis Acid Capture
;
_journal_name_full 'Chemical Communications'
_journal_paper_doi 10.1039/D5CC06702B
_journal_year 2026
_chemical_formula_moiety 'C30 H11 B F15 O Sb, 0.5(C7 H8)'
_chemical_formula_sum 'C33.5 H15 B F15 O Sb'
_chemical_formula_weight 851.01
_space_group_crystal_system monoclinic
_space_group_IT_number 14
_space_group_name_Hall '-P 2yn'
_space_group_name_H-M_alt 'P 1 21/n 1'
_atom_sites_solution_hydrogens mixed
_audit_creation_date 2025-12-05
_audit_creation_method
;
Olex2 1.5
(compiled 2022.04.07 svn.rca3783a0 for OlexSys, GUI svn.r6498)
;
_audit_update_record
;
2025-12-05 deposited with the CCDC.	2025-12-08 downloaded from the CCDC.
;
_cell_angle_alpha 90
_cell_angle_beta 99.943(2)
_cell_angle_gamma 90
_cell_formula_units_Z 4
_cell_length_a 10.1599(10)
_cell_length_b 15.9561(15)
_cell_length_c 19.0317(18)
_cell_measurement_reflns_used 9608
_cell_measurement_temperature 100.00
_cell_measurement_theta_max 30.489
_cell_measurement_theta_min 2.487
_cell_volume 3038.9(5)
_computing_cell_refinement 'SAINT V8.40B (?, 2016)'
_computing_data_reduction 'SAINT V8.40B (?, 2016)'
_computing_molecular_graphics 'Olex2 1.5 (Dolomanov et al., 2009)'
_computing_publication_material 'Olex2 1.5 (Dolomanov et al., 2009)'
_computing_structure_refinement 'SHELXL 2018/3 (Sheldrick, 2015)'
_computing_structure_solution 'SHELXT 2018/2 (Sheldrick, 2018)'
_diffrn_ambient_temperature 100.00
_diffrn_measured_fraction_theta_full 0.995
_diffrn_measured_fraction_theta_max 0.997
_diffrn_measurement_device_type 'APEX II'
_diffrn_radiation_type MoK\a
_diffrn_radiation_wavelength 0.71073
_diffrn_reflns_av_R_equivalents 0.0193
_diffrn_reflns_av_unetI/netI 0.0098
_diffrn_reflns_Laue_measured_fraction_full 0.995
_diffrn_reflns_Laue_measured_fraction_max 0.997
_diffrn_reflns_limit_h_max 13
_diffrn_reflns_limit_h_min -13
_diffrn_reflns_limit_k_max 21
_diffrn_reflns_limit_k_min -21
_diffrn_reflns_limit_l_max 26
_diffrn_reflns_limit_l_min -26
_diffrn_reflns_number 82622
_diffrn_reflns_point_group_measured_fraction_full 0.995
_diffrn_reflns_point_group_measured_fraction_max 0.997
_diffrn_reflns_theta_full 25.242
_diffrn_reflns_theta_max 29.130
_diffrn_reflns_theta_min 2.775
_exptl_absorpt_coefficient_mu 1.030
_exptl_absorpt_correction_T_max 0.7461
_exptl_absorpt_correction_T_min 0.6543
_exptl_absorpt_correction_type multi-scan
_exptl_absorpt_process_details
;
SADABS-2016/2 (Bruker,2016/2) was used for absorption correction.
wR2(int) was 0.0579 before and 0.0422 after correction.
The Ratio of minimum to maximum transmission is 0.8770.
The \l/2 correction factor is Not present.
;
_exptl_crystal_colour colourless
_exptl_crystal_colour_primary colourless
_exptl_crystal_density_diffrn 1.860
_exptl_crystal_description block
_exptl_crystal_F_000 1660
_exptl_crystal_size_max 0.3
_exptl_crystal_size_mid 0.286
_exptl_crystal_size_min 0.15
_refine_diff_density_max 0.473
_refine_diff_density_min -0.680
_refine_diff_density_rms 0.067
_refine_ls_extinction_method none
_refine_ls_goodness_of_fit_ref 1.112
_refine_ls_hydrogen_treatment mixed
_refine_ls_matrix_type full
_refine_ls_number_parameters 500
_refine_ls_number_reflns 8139
_refine_ls_number_restraints 126
_refine_ls_restrained_S_all 1.114
_refine_ls_R_factor_all 0.0249
_refine_ls_R_factor_gt 0.0219
_refine_ls_shift/su_max 0.002
_refine_ls_shift/su_mean 0.000
_refine_ls_structure_factor_coef Fsqd
_refine_ls_weighting_details 'w=1/[\s^2^(Fo^2^)+(0.0173P)^2^+3.4164P] where P=(Fo^2^+2Fc^2^)/3'
_refine_ls_weighting_scheme calc
_refine_ls_wR_factor_gt 0.0513
_refine_ls_wR_factor_ref 0.0538
_reflns_Friedel_coverage 0.000
_reflns_number_gt 7572
_reflns_number_total 8139
_reflns_threshold_expression 'I > 2\s(I)'
_cod_data_source_file d5cc06702b2.cif
_cod_data_source_block jp016_a
_cod_original_formula_sum 'C33.50 H15 B F15 O Sb'
_cod_database_code 7135317
_shelx_shelxl_version_number 2018/3
_shelx_space_group_comment
;
The symmetry employed for this shelxl refinement is uniquely defined
by the following loop, which should always be used as a source of
symmetry information in preference to the above space-group names.
They are only intended as comments.
;
_shelx_estimated_absorpt_t_max 0.861
_shelx_estimated_absorpt_t_min 0.747
_olex2_refinement_description
;
1. Fixed Uiso
 At 1.2 times of:
  All C(H) groups
 At 1.5 times of:
  All C(H,H,H) groups, All O(H) groups
2. Restrained distances
 O1-H1
 0.87 with sigma of 0.01
 C37-C36 = C37-C32
 2.52 with sigma of 0.04
 C31-C35
 2.42 with sigma of 0.04
 C31-C33
 2.41 with sigma of 0.04
 C36-C34
 2.39 with sigma of 0.04
 C35-C33 = C34-C32
 2.4 with sigma of 0.04
 C31-C36 \\sim C36-C35 \\sim C35-C34 \\sim C34-C33 \\sim C33-C32 \\sim C32-C31
 with sigma of 0.02
 C31-C33 \\sim C31-C35 \\sim C32-C34 \\sim C36-C32 \\sim C35-C33 \\sim C36-C34
 with sigma of 0.04
 C37-C32 \\sim C37-C36
 with sigma of 0.04
3. Uiso/Uaniso restraints and constraints
C31 \\sim C32 \\sim C33 \\sim C34 \\sim C35 \\sim C36 \\sim C37: within 2A with
sigma of 0.04 and sigma for terminal atoms of 0.08 within 2A
4. Rigid body (RIGU) restrains
 C31, C32, C33, C34, C35, C36, C37
 with sigma for 1-2 distances of 0.004 and sigma for 1-3 distances of 0.004
5. Others
 Fixed Sof: C31(0.5) C32(0.5) H32(0.5) C33(0.5) H33(0.5) C34(0.5) H34(0.5)
 C35(0.5) H35(0.5) C36(0.5) H36(0.5) C37(0.5) H37A(0.5) H37B(0.5) H37C(0.5)
6.a Aromatic/amide H refined with riding coordinates:
 C2(H2), C3(H3), C4(H4), C5(H5), C6(H6), C8(H8), C9(H9), C10(H10), C11(H11),
 C12(H12), C32(H32), C33(H33), C34(H34), C35(H35), C36(H36)
6.b Idealised Me refined as rotating group:
 C37(H37A,H37B,H37C)
;
_olex2_submission_special_instructions 'No special instructions were received'

loop_
_space_group_symop_operation_xyz
'x, y, z'
'-x+1/2, y+1/2, -z+1/2'
'-x, -y, -z'
'x-1/2, -y-1/2, z-1/2'

loop_
_atom_site_label
_atom_site_type_symbol
_atom_site_fract_x
_atom_site_fract_y
_atom_site_fract_z
_atom_site_U_iso_or_equiv
_atom_site_adp_type
_atom_site_occupancy
_atom_site_site_symmetry_order
_atom_site_calc_flag
_atom_site_refinement_flags_posn
_atom_site_refinement_flags_adp
_atom_site_refinement_flags_occupancy
_atom_site_disorder_assembly
_atom_site_disorder_group
Sb1 Sb 0.48631(2) 0.50411(2) 0.62349(2) 0.01303(3) Uani 1 1 d . . . . .
F1 F 0.62668(9) 0.68311(5) 0.80387(5) 0.01859(18) Uani 1 1 d . . . . .
F2 F 0.89185(10) 0.67036(6) 0.82306(6) 0.0251(2) Uani 1 1 d . . . . .
F3 F 1.01128(9) 0.51805(7) 0.82358(6) 0.0273(2) Uani 1 1 d . . . . .
F4 F 0.85809(10) 0.37655(7) 0.80855(7) 0.0294(2) Uani 1 1 d . . . . .
F5 F 0.59354(9) 0.38665(6) 0.79232(6) 0.0215(2) Uani 1 1 d . . . . .
F6 F 0.20396(9) 0.47478(6) 0.67507(5) 0.01921(18) Uani 1 1 d . . . . .
F7 F 0.05025(9) 0.34874(6) 0.69985(5) 0.0237(2) Uani 1 1 d . . . . .
F8 F 0.10109(10) 0.26289(6) 0.82630(6) 0.0265(2) Uani 1 1 d . . . . .
F9 F 0.30680(11) 0.31150(7) 0.92828(6) 0.0325(3) Uani 1 1 d . . . . .
F10 F 0.45978(10) 0.44291(7) 0.90651(5) 0.0243(2) Uani 1 1 d . . . . .
F11 F 0.19605(9) 0.65031(6) 0.72937(5) 0.01997(19) Uani 1 1 d . . . . .
F12 F 0.09296(9) 0.77237(6) 0.79894(6) 0.0249(2) Uani 1 1 d . . . . .
F13 F 0.20405(12) 0.81061(7) 0.93637(6) 0.0325(3) Uani 1 1 d . . . . .
F14 F 0.42438(11) 0.72611(7) 1.00051(5) 0.0301(2) Uani 1 1 d . . . . .
F15 F 0.53735(9) 0.60981(6) 0.93036(5) 0.02111(19) Uani 1 1 d . . . . .
O1 O 0.41683(10) 0.57722(6) 0.70186(5) 0.01267(19) Uani 1 1 d D . . . .
H1 H 0.3445(13) 0.6030(12) 0.6861(10) 0.019 Uiso 1 1 d D U . . .
C1 C 0.36582(15) 0.57861(10) 0.54302(8) 0.0167(3) Uani 1 1 d . . . . .
C2 C 0.22613(16) 0.57348(12) 0.53488(9) 0.0224(3) Uani 1 1 d . . . . .
H2 H 0.186294 0.534978 0.563004 0.027 Uiso 1 1 calc R U . . .
C3 C 0.14562(18) 0.62438(13) 0.48593(9) 0.0275(4) Uani 1 1 d . . . . .
H3 H 0.051205 0.621821 0.481952 0.033 Uiso 1 1 calc R U . . .
C4 C 0.20222(19) 0.67866(11) 0.44305(9) 0.0268(4) Uani 1 1 d . . . . .
H4 H 0.146809 0.713404 0.409758 0.032 Uiso 1 1 calc R U . . .
C5 C 0.3403(2) 0.68237(11) 0.44866(9) 0.0257(3) Uani 1 1 d . . . . .
H5 H 0.379135 0.718599 0.418313 0.031 Uiso 1 1 calc R U . . .
C6 C 0.42188(17) 0.63297(10) 0.49881(8) 0.0200(3) Uani 1 1 d . . . . .
H6 H 0.516258 0.636338 0.502908 0.024 Uiso 1 1 calc R U . . .
C7 C 0.66431(14) 0.57514(10) 0.62912(8) 0.0146(3) Uani 1 1 d . . . . .
C8 C 0.66803(15) 0.66262(10) 0.63201(8) 0.0182(3) Uani 1 1 d . . . . .
H8 H 0.587841 0.693399 0.631546 0.022 Uiso 1 1 calc R U . . .
C9 C 0.78862(17) 0.70466(11) 0.63557(9) 0.0223(3) Uani 1 1 d . . . . .
H9 H 0.790822 0.764141 0.637623 0.027 Uiso 1 1 calc R U . . .
C10 C 0.90591(16) 0.65998(12) 0.63612(9) 0.0253(4) Uani 1 1 d . . . . .
H10 H 0.988081 0.688964 0.637814 0.030 Uiso 1 1 calc R U . . .
C11 C 0.90353(17) 0.57354(12) 0.63423(10) 0.0271(4) Uani 1 1 d . . . . .
H11 H 0.984180 0.543141 0.635045 0.033 Uiso 1 1 calc R U . . .
C12 C 0.78297(16) 0.53065(11) 0.63111(9) 0.0202(3) Uani 1 1 d . . . . .
H12 H 0.781760 0.471126 0.630340 0.024 Uiso 1 1 calc R U . . .
C13 C 0.59497(14) 0.53568(9) 0.80013(7) 0.0121(2) Uani 1 1 d . . . . .
C14 C 0.67932(14) 0.60523(9) 0.80703(8) 0.0140(3) Uani 1 1 d . . . . .
C15 C 0.81687(15) 0.60083(10) 0.81593(8) 0.0171(3) Uani 1 1 d . . . . .
C16 C 0.87811(15) 0.52340(11) 0.81665(8) 0.0189(3) Uani 1 1 d . . . . .
C17 C 0.80014(15) 0.45227(10) 0.80896(9) 0.0183(3) Uani 1 1 d . . . . .
C18 C 0.66231(14) 0.45936(9) 0.80108(8) 0.0146(3) Uani 1 1 d . . . . .
C19 C 0.34203(14) 0.46546(9) 0.78969(8) 0.0125(2) Uani 1 1 d . . . . .
C20 C 0.23519(14) 0.43722(9) 0.74014(8) 0.0137(3) Uani 1 1 d . . . . .
C21 C 0.15280(14) 0.37090(10) 0.75092(8) 0.0166(3) Uani 1 1 d . . . . .
C22 C 0.17726(15) 0.32842(9) 0.81457(9) 0.0186(3) Uani 1 1 d . . . . .
C23 C 0.28236(16) 0.35322(10) 0.86621(9) 0.0201(3) Uani 1 1 d . . . . .
C24 C 0.36028(15) 0.42055(10) 0.85352(8) 0.0163(3) Uani 1 1 d . . . . .
C25 C 0.37350(14) 0.62389(9) 0.82577(8) 0.0126(2) Uani 1 1 d . . . . .
C26 C 0.25843(14) 0.66775(9) 0.79706(8) 0.0149(3) Uani 1 1 d . . . . .
C27 C 0.20054(15) 0.73035(9) 0.83175(9) 0.0182(3) Uani 1 1 d . . . . .
C28 C 0.25741(16) 0.75029(10) 0.90086(9) 0.0206(3) Uani 1 1 d . . . . .
C29 C 0.37000(16) 0.70791(10) 0.93310(8) 0.0198(3) Uani 1 1 d . . . . .
C30 C 0.42579(14) 0.64676(9) 0.89551(8) 0.0153(3) Uani 1 1 d . . . . .
B1 B 0.43307(15) 0.54883(10) 0.78129(8) 0.0111(3) Uani 1 1 d . . . . .
C31 C 1.0676(4) 0.5020(3) 0.9984(2) 0.0410(11) Uani 0.5 1 d D U P A -1
C32 C 0.9690(9) 0.5597(6) 1.0024(9) 0.051(2) Uani 0.5 1 d D U P A -1
H32 H 0.991390 0.617236 1.009834 0.062 Uiso 0.5 1 calc R U P A -1
C33 C 0.8397(6) 0.5351(4) 0.9960(2) 0.0578(14) Uani 0.5 1 d D U P A -1
H33 H 0.771130 0.575687 0.995295 0.069 Uiso 0.5 1 calc R U P A -1
C34 C 0.8067(11) 0.4481(6) 0.9901(8) 0.069(3) Uani 0.5 1 d D U P A -1
H34 H 0.716502 0.431043 0.987764 0.083 Uiso 0.5 1 calc R U P A -1
C35 C 0.9037(5) 0.3891(4) 0.9879(2) 0.0500(12) Uani 0.5 1 d D U P A -1
H35 H 0.882644 0.331241 0.981793 0.060 Uiso 0.5 1 calc R U P A -1
C36 C 1.0344(8) 0.4178(6) 0.9949(9) 0.0434(19) Uani 0.5 1 d D U P A -1
H36 H 1.104210 0.377761 0.997348 0.052 Uiso 0.5 1 calc R U P A -1
C37 C 1.2069(9) 0.5305(6) 1.0031(8) 0.049(2) Uani 0.5 1 d D U P A -1
H37A H 1.267255 0.489660 1.030432 0.074 Uiso 0.5 1 calc R U P A -1
H37B H 1.217882 0.585045 1.027070 0.074 Uiso 0.5 1 calc R U P A -1
H37C H 1.228196 0.535711 0.955010 0.074 Uiso 0.5 1 calc R U P A -1

loop_
_atom_site_aniso_label
_atom_site_aniso_U_11
_atom_site_aniso_U_22
_atom_site_aniso_U_33
_atom_site_aniso_U_23
_atom_site_aniso_U_13
_atom_site_aniso_U_12
Sb1 0.01342(5) 0.01320(5) 0.01274(5) -0.00083(3) 0.00299(3) -0.00138(3)
F1 0.0173(4) 0.0108(4) 0.0289(5) -0.0033(3) 0.0074(4) -0.0008(3)
F2 0.0175(4) 0.0247(5) 0.0342(5) -0.0090(4) 0.0076(4) -0.0103(4)
F3 0.0091(4) 0.0374(6) 0.0357(6) -0.0004(5) 0.0047(4) 0.0022(4)
F4 0.0190(5) 0.0207(5) 0.0494(7) 0.0052(5) 0.0087(4) 0.0100(4)
F5 0.0169(4) 0.0105(4) 0.0372(6) 0.0018(4) 0.0046(4) 0.0009(3)
F6 0.0162(4) 0.0244(5) 0.0156(4) 0.0036(4) -0.0014(3) -0.0036(4)
F7 0.0150(4) 0.0260(5) 0.0286(5) -0.0061(4) -0.0001(4) -0.0075(4)
F8 0.0226(5) 0.0162(5) 0.0430(6) 0.0038(4) 0.0122(4) -0.0079(4)
F9 0.0323(6) 0.0335(6) 0.0306(6) 0.0206(5) 0.0022(4) -0.0073(5)
F10 0.0241(5) 0.0295(5) 0.0168(4) 0.0076(4) -0.0035(4) -0.0091(4)
F11 0.0143(4) 0.0223(5) 0.0217(5) -0.0011(4) -0.0017(3) 0.0032(3)
F12 0.0148(4) 0.0191(5) 0.0418(6) 0.0044(4) 0.0079(4) 0.0074(4)
F13 0.0345(6) 0.0276(6) 0.0398(6) -0.0107(5) 0.0189(5) 0.0089(5)
F14 0.0354(6) 0.0365(6) 0.0193(5) -0.0125(4) 0.0069(4) 0.0025(5)
F15 0.0200(4) 0.0276(5) 0.0144(4) -0.0030(4) -0.0006(3) 0.0065(4)
O1 0.0122(4) 0.0140(5) 0.0118(4) 0.0021(4) 0.0019(4) 0.0015(4)
C1 0.0184(7) 0.0185(7) 0.0129(6) -0.0007(5) 0.0016(5) 0.0002(5)
C2 0.0185(7) 0.0315(9) 0.0175(7) 0.0032(6) 0.0039(6) 0.0006(6)
C3 0.0237(8) 0.0369(10) 0.0211(8) -0.0002(7) 0.0017(6) 0.0091(7)
C4 0.0365(10) 0.0225(8) 0.0192(8) -0.0003(6) -0.0015(7) 0.0093(7)
C5 0.0387(10) 0.0195(8) 0.0180(7) 0.0026(6) 0.0028(7) -0.0035(7)
C6 0.0229(7) 0.0211(7) 0.0158(7) -0.0004(6) 0.0028(6) -0.0048(6)
C7 0.0132(6) 0.0184(7) 0.0128(6) -0.0007(5) 0.0039(5) 0.0002(5)
C8 0.0162(7) 0.0179(7) 0.0208(7) -0.0026(6) 0.0043(5) 0.0005(5)
C9 0.0227(8) 0.0202(7) 0.0227(8) -0.0015(6) 0.0004(6) -0.0062(6)
C10 0.0141(7) 0.0359(9) 0.0247(8) 0.0071(7) 0.0000(6) -0.0071(6)
C11 0.0135(7) 0.0360(10) 0.0325(9) 0.0067(7) 0.0056(6) 0.0051(7)
C12 0.0184(7) 0.0205(7) 0.0227(7) 0.0019(6) 0.0065(6) 0.0047(6)
C13 0.0120(6) 0.0133(6) 0.0113(6) -0.0001(5) 0.0024(5) 0.0007(5)
C14 0.0138(6) 0.0137(6) 0.0152(6) -0.0019(5) 0.0041(5) 0.0003(5)
C15 0.0144(7) 0.0205(7) 0.0166(7) -0.0036(5) 0.0036(5) -0.0054(5)
C16 0.0097(6) 0.0280(8) 0.0192(7) -0.0002(6) 0.0029(5) 0.0015(6)
C17 0.0150(7) 0.0178(7) 0.0227(7) 0.0026(6) 0.0044(5) 0.0062(5)
C18 0.0140(6) 0.0127(6) 0.0172(7) 0.0015(5) 0.0029(5) 0.0001(5)
C19 0.0113(6) 0.0115(6) 0.0152(6) 0.0004(5) 0.0041(5) 0.0003(5)
C20 0.0137(6) 0.0135(6) 0.0143(6) 0.0005(5) 0.0036(5) 0.0008(5)
C21 0.0112(6) 0.0161(7) 0.0227(7) -0.0045(6) 0.0038(5) -0.0013(5)
C22 0.0160(7) 0.0120(6) 0.0303(8) 0.0006(6) 0.0109(6) -0.0027(5)
C23 0.0214(7) 0.0175(7) 0.0223(7) 0.0084(6) 0.0065(6) -0.0010(6)
C24 0.0149(6) 0.0166(7) 0.0170(7) 0.0021(5) 0.0016(5) -0.0018(5)
C25 0.0115(6) 0.0115(6) 0.0156(6) 0.0008(5) 0.0048(5) -0.0007(5)
C26 0.0124(6) 0.0139(6) 0.0190(7) 0.0006(5) 0.0042(5) -0.0009(5)
C27 0.0131(6) 0.0132(6) 0.0300(8) 0.0022(6) 0.0088(6) 0.0015(5)
C28 0.0218(7) 0.0159(7) 0.0276(8) -0.0034(6) 0.0145(6) 0.0025(6)
C29 0.0225(7) 0.0212(7) 0.0175(7) -0.0048(6) 0.0086(6) -0.0015(6)
C30 0.0142(6) 0.0163(7) 0.0160(7) 0.0000(5) 0.0045(5) 0.0017(5)
B1 0.0114(6) 0.0110(6) 0.0110(6) 0.0013(5) 0.0024(5) 0.0006(5)
C31 0.031(2) 0.073(3) 0.0187(17) 0.0090(19) 0.0026(15) -0.016(2)
C32 0.074(4) 0.055(5) 0.024(3) 0.014(4) 0.006(3) 0.009(3)
C33 0.058(3) 0.094(4) 0.021(2) 0.013(2) 0.007(2) 0.022(3)
C34 0.053(5) 0.122(6) 0.032(4) 0.027(5) 0.006(4) -0.028(4)
C35 0.064(3) 0.066(3) 0.0198(18) 0.0039(19) 0.0058(19) -0.034(2)
C36 0.036(3) 0.062(5) 0.033(4) 0.015(4) 0.008(2) 0.008(2)
C37 0.025(3) 0.072(5) 0.048(5) 0.007(4) -0.003(3) -0.002(3)

loop_
_atom_type_symbol
_atom_type_description
_atom_type_scat_dispersion_real
_atom_type_scat_dispersion_imag
_atom_type_scat_source
C C 0.0033 0.0016 'International Tables Vol C Tables 4.2.6.8 and 6.1.1.4'
H H 0.0000 0.0000 'International Tables Vol C Tables 4.2.6.8 and 6.1.1.4'
B B 0.0013 0.0007 'International Tables Vol C Tables 4.2.6.8 and 6.1.1.4'
F F 0.0171 0.0103 'International Tables Vol C Tables 4.2.6.8 and 6.1.1.4'
O O 0.0106 0.0060 'International Tables Vol C Tables 4.2.6.8 and 6.1.1.4'
Sb Sb -0.5866 1.5461 'International Tables Vol C Tables 4.2.6.8 and 6.1.1.4'

loop_
_geom_angle_atom_site_label_1
_geom_angle_atom_site_label_2
_geom_angle_atom_site_label_3
_geom_angle
_geom_angle_site_symmetry_1
_geom_angle_site_symmetry_3
_geom_angle_publ_flag
O1 Sb1 C1 88.80(5) . . ?
O1 Sb1 C7 93.18(5) . . ?
C7 Sb1 C1 96.68(6) . . ?
Sb1 O1 H1 113.1(14) . . ?
B1 O1 Sb1 122.19(8) . . ?
B1 O1 H1 115.0(14) . . ?
C2 C1 Sb1 119.19(11) . . ?
C6 C1 Sb1 122.14(12) . . ?
C6 C1 C2 118.66(15) . . ?
C1 C2 H2 119.8 . . ?
C3 C2 C1 120.44(16) . . ?
C3 C2 H2 119.8 . . ?
C2 C3 H3 119.8 . . ?
C4 C3 C2 120.35(17) . . ?
C4 C3 H3 119.8 . . ?
C3 C4 H4 120.0 . . ?
C3 C4 C5 119.93(16) . . ?
C5 C4 H4 120.0 . . ?
C4 C5 H5 120.0 . . ?
C4 C5 C6 120.09(16) . . ?
C6 C5 H5 120.0 . . ?
C1 C6 H6 119.8 . . ?
C5 C6 C1 120.46(16) . . ?
C5 C6 H6 119.8 . . ?
C8 C7 Sb1 123.55(11) . . ?
C12 C7 Sb1 117.08(11) . . ?
C12 C7 C8 119.36(14) . . ?
C7 C8 H8 119.9 . . ?
C9 C8 C7 120.15(15) . . ?
C9 C8 H8 119.9 . . ?
C8 C9 H9 119.9 . . ?
C10 C9 C8 120.12(16) . . ?
C10 C9 H9 119.9 . . ?
C9 C10 H10 119.9 . . ?
C11 C10 C9 120.15(15) . . ?
C11 C10 H10 119.9 . . ?
C10 C11 H11 119.9 . . ?
C10 C11 C12 120.17(16) . . ?
C12 C11 H11 119.9 . . ?
C7 C12 C11 120.02(16) . . ?
C7 C12 H12 120.0 . . ?
C11 C12 H12 120.0 . . ?
C14 C13 C18 113.67(13) . . ?
C14 C13 B1 119.81(12) . . ?
C18 C13 B1 125.95(13) . . ?
F1 C14 C13 119.74(12) . . ?
F1 C14 C15 115.92(13) . . ?
C15 C14 C13 124.33(14) . . ?
F2 C15 C14 121.10(14) . . ?
F2 C15 C16 119.48(13) . . ?
C14 C15 C16 119.41(14) . . ?
F3 C16 C15 120.22(15) . . ?
F3 C16 C17 120.70(15) . . ?
C17 C16 C15 119.07(14) . . ?
F4 C17 C16 119.78(14) . . ?
F4 C17 C18 120.51(14) . . ?
C16 C17 C18 119.71(14) . . ?
F5 C18 C13 120.42(13) . . ?
F5 C18 C17 115.76(13) . . ?
C17 C18 C13 123.80(14) . . ?
C20 C19 C24 113.37(13) . . ?
C20 C19 B1 125.82(13) . . ?
C24 C19 B1 120.54(13) . . ?
F6 C20 C19 120.52(13) . . ?
F6 C20 C21 114.73(13) . . ?
C19 C20 C21 124.75(14) . . ?
F7 C21 C20 120.42(14) . . ?
F7 C21 C22 120.53(14) . . ?
C22 C21 C20 119.05(14) . . ?
F8 C22 C21 120.64(15) . . ?
F8 C22 C23 120.20(15) . . ?
C21 C22 C23 119.16(14) . . ?
F9 C23 C22 119.22(14) . . ?
F9 C23 C24 121.06(15) . . ?
C22 C23 C24 119.72(14) . . ?
F10 C24 C19 119.05(13) . . ?
F10 C24 C23 117.01(13) . . ?
C23 C24 C19 123.93(14) . . ?
C26 C25 B1 121.61(13) . . ?
C30 C25 C26 113.56(13) . . ?
C30 C25 B1 124.72(12) . . ?
F11 C26 C25 119.40(13) . . ?
F11 C26 C27 115.60(13) . . ?
C27 C26 C25 125.00(14) . . ?
F12 C27 C26 121.22(15) . . ?
F12 C27 C28 120.14(14) . . ?
C28 C27 C26 118.63(14) . . ?
F13 C28 C27 120.40(15) . . ?
F13 C28 C29 120.25(15) . . ?
C29 C28 C27 119.35(14) . . ?
F14 C29 C28 119.59(14) . . ?
F14 C29 C30 120.60(15) . . ?
C28 C29 C30 119.80(15) . . ?
F15 C30 C25 120.38(13) . . ?
F15 C30 C29 115.98(13) . . ?
C29 C30 C25 123.63(14) . . ?
O1 B1 C13 100.59(10) . . ?
O1 B1 C19 111.24(11) . . ?
O1 B1 C25 107.53(11) . . ?
C13 B1 C19 115.88(11) . . ?
C13 B1 C25 115.28(12) . . ?
C25 B1 C19 106.06(11) . . ?
C32 C31 C36 118.6(7) . . ?
C32 C31 C37 119.5(7) . . ?
C36 C31 C37 121.8(6) . . ?
C31 C32 H32 119.8 . . ?
C33 C32 C31 120.3(8) . . ?
C33 C32 H32 119.8 . . ?
C32 C33 H33 120.0 . . ?
C32 C33 C34 120.0(7) . . ?
C34 C33 H33 120.0 . . ?
C33 C34 H34 119.6 . . ?
C35 C34 C33 120.7(8) . . ?
C35 C34 H34 119.6 . . ?
C34 C35 H35 121.6 . . ?
C34 C35 C36 116.8(7) . . ?
C36 C35 H35 121.6 . . ?
C31 C36 C35 123.1(7) . . ?
C31 C36 H36 118.4 . . ?
C35 C36 H36 118.4 . . ?
C31 C37 H37A 109.5 . . ?
C31 C37 H37B 109.5 . . ?
C31 C37 H37C 109.5 . . ?
H37A C37 H37B 109.5 . . ?
H37A C37 H37C 109.5 . . ?
H37B C37 H37C 109.5 . . ?

loop_
_geom_bond_atom_site_label_1
_geom_bond_atom_site_label_2
_geom_bond_distance
_geom_bond_site_symmetry_2
_geom_bond_publ_flag
Sb1 O1 2.1088(10) . ?
Sb1 C1 2.1469(15) . ?
Sb1 C7 2.1212(15) . ?
F1 C14 1.3501(17) . ?
F2 C15 1.3393(17) . ?
F3 C16 1.3392(17) . ?
F4 C17 1.3447(18) . ?
F5 C18 1.3497(17) . ?
F6 C20 1.3631(17) . ?
F7 C21 1.3438(17) . ?
F8 C22 1.3423(17) . ?
F9 C23 1.3412(18) . ?
F10 C24 1.3469(17) . ?
F11 C26 1.3626(17) . ?
F12 C27 1.3411(18) . ?
F13 C28 1.3430(17) . ?
F14 C29 1.3382(19) . ?
F15 C30 1.3463(17) . ?
O1 H1 0.851(9) . ?
O1 B1 1.5592(18) . ?
C1 C2 1.403(2) . ?
C1 C6 1.397(2) . ?
C2 H2 0.9500 . ?
C2 C3 1.390(2) . ?
C3 H3 0.9500 . ?
C3 C4 1.382(3) . ?
C4 H4 0.9500 . ?
C4 C5 1.389(3) . ?
C5 H5 0.9500 . ?
C5 C6 1.395(2) . ?
C6 H6 0.9500 . ?
C7 C8 1.397(2) . ?
C7 C12 1.394(2) . ?
C8 H8 0.9500 . ?
C8 C9 1.388(2) . ?
C9 H9 0.9500 . ?
C9 C10 1.387(2) . ?
C10 H10 0.9500 . ?
C10 C11 1.380(3) . ?
C11 H11 0.9500 . ?
C11 C12 1.395(2) . ?
C12 H12 0.9500 . ?
C13 C14 1.394(2) . ?
C13 C18 1.395(2) . ?
C13 B1 1.635(2) . ?
C14 C15 1.380(2) . ?
C15 C16 1.382(2) . ?
C16 C17 1.377(2) . ?
C17 C18 1.387(2) . ?
C19 C20 1.385(2) . ?
C19 C24 1.395(2) . ?
C19 B1 1.644(2) . ?
C20 C21 1.386(2) . ?
C21 C22 1.373(2) . ?
C22 C23 1.379(2) . ?
C23 C24 1.380(2) . ?
C25 C26 1.391(2) . ?
C25 C30 1.391(2) . ?
C25 B1 1.641(2) . ?
C26 C27 1.383(2) . ?
C27 C28 1.379(2) . ?
C28 C29 1.378(2) . ?
C29 C30 1.387(2) . ?
C31 C32 1.374(9) . ?
C31 C36 1.384(9) . ?
C31 C37 1.474(11) . ?
C32 H32 0.9500 . ?
C32 C33 1.356(9) . ?
C33 H33 0.9500 . ?
C33 C34 1.427(10) . ?
C34 H34 0.9500 . ?
C34 C35 1.370(10) . ?
C35 H35 0.9500 . ?
C35 C36 1.389(8) . ?
C36 H36 0.9500 . ?
C37 H37A 0.9800 . ?
C37 H37B 0.9800 . ?
C37 H37C 0.9800 . ?

loop_
_geom_torsion_atom_site_label_1
_geom_torsion_atom_site_label_2
_geom_torsion_atom_site_label_3
_geom_torsion_atom_site_label_4
_geom_torsion
_geom_torsion_site_symmetry_1
_geom_torsion_site_symmetry_2
_geom_torsion_site_symmetry_3
_geom_torsion_site_symmetry_4
_geom_torsion_publ_flag
Sb1 O1 B1 C13 56.37(12) . . . . ?
Sb1 O1 B1 C19 -66.93(13) . . . . ?
Sb1 O1 B1 C25 177.35(8) . . . . ?
Sb1 C1 C2 C3 176.43(13) . . . . ?
Sb1 C1 C6 C5 -177.92(12) . . . . ?
Sb1 C7 C8 C9 -179.95(12) . . . . ?
Sb1 C7 C12 C11 179.47(13) . . . . ?
F1 C14 C15 F2 1.9(2) . . . . ?
F1 C14 C15 C16 -177.28(13) . . . . ?
F2 C15 C16 F3 -0.8(2) . . . . ?
F2 C15 C16 C17 -179.71(14) . . . . ?
F3 C16 C17 F4 0.1(2) . . . . ?
F3 C16 C17 C18 -179.30(14) . . . . ?
F4 C17 C18 F5 -0.8(2) . . . . ?
F4 C17 C18 C13 -179.22(14) . . . . ?
F6 C20 C21 F7 -0.9(2) . . . . ?
F6 C20 C21 C22 179.25(13) . . . . ?
F7 C21 C22 F8 1.5(2) . . . . ?
F7 C21 C22 C23 -179.31(14) . . . . ?
F8 C22 C23 F9 -0.4(2) . . . . ?
F8 C22 C23 C24 179.82(14) . . . . ?
F9 C23 C24 F10 -1.0(2) . . . . ?
F9 C23 C24 C19 178.59(15) . . . . ?
F11 C26 C27 F12 -2.3(2) . . . . ?
F11 C26 C27 C28 179.00(13) . . . . ?
F12 C27 C28 F13 1.4(2) . . . . ?
F12 C27 C28 C29 -178.34(14) . . . . ?
F13 C28 C29 F14 1.3(2) . . . . ?
F13 C28 C29 C30 -178.82(15) . . . . ?
F14 C29 C30 F15 -1.6(2) . . . . ?
F14 C29 C30 C25 179.08(14) . . . . ?
C1 C2 C3 C4 2.1(3) . . . . ?
C2 C1 C6 C5 1.3(2) . . . . ?
C2 C3 C4 C5 0.1(3) . . . . ?
C3 C4 C5 C6 -1.7(3) . . . . ?
C4 C5 C6 C1 0.9(3) . . . . ?
C6 C1 C2 C3 -2.9(2) . . . . ?
C7 C8 C9 C10 0.1(2) . . . . ?
C8 C7 C12 C11 -1.5(2) . . . . ?
C8 C9 C10 C11 -1.0(3) . . . . ?
C9 C10 C11 C12 0.6(3) . . . . ?
C10 C11 C12 C7 0.7(3) . . . . ?
C12 C7 C8 C9 1.1(2) . . . . ?
C13 C14 C15 F2 -179.20(13) . . . . ?
C13 C14 C15 C16 1.6(2) . . . . ?
C14 C13 C18 F5 -177.59(13) . . . . ?
C14 C13 C18 C17 0.7(2) . . . . ?
C14 C13 B1 O1 71.49(15) . . . . ?
C14 C13 B1 C19 -168.49(12) . . . . ?
C14 C13 B1 C25 -43.81(18) . . . . ?
C14 C15 C16 F3 178.46(14) . . . . ?
C14 C15 C16 C17 -0.5(2) . . . . ?
C15 C16 C17 F4 179.08(15) . . . . ?
C15 C16 C17 C18 -0.4(2) . . . . ?
C16 C17 C18 F5 178.61(14) . . . . ?
C16 C17 C18 C13 0.2(2) . . . . ?
C18 C13 C14 F1 177.18(13) . . . . ?
C18 C13 C14 C15 -1.6(2) . . . . ?
C18 C13 B1 O1 -99.24(15) . . . . ?
C18 C13 B1 C19 20.8(2) . . . . ?
C18 C13 B1 C25 145.47(14) . . . . ?
C19 C20 C21 F7 179.13(13) . . . . ?
C19 C20 C21 C22 -0.7(2) . . . . ?
C20 C19 C24 F10 -178.92(13) . . . . ?
C20 C19 C24 C23 1.5(2) . . . . ?
C20 C19 B1 O1 -18.41(19) . . . . ?
C20 C19 B1 C13 -132.48(14) . . . . ?
C20 C19 B1 C25 98.22(16) . . . . ?
C20 C21 C22 F8 -178.71(13) . . . . ?
C20 C21 C22 C23 0.5(2) . . . . ?
C21 C22 C23 F9 -179.65(15) . . . . ?
C21 C22 C23 C24 0.6(2) . . . . ?
C22 C23 C24 F10 178.68(14) . . . . ?
C22 C23 C24 C19 -1.7(3) . . . . ?
C24 C19 C20 F6 179.81(13) . . . . ?
C24 C19 C20 C21 -0.3(2) . . . . ?
C24 C19 B1 O1 168.03(12) . . . . ?
C24 C19 B1 C13 53.96(18) . . . . ?
C24 C19 B1 C25 -75.34(16) . . . . ?
C25 C26 C27 F12 176.76(14) . . . . ?
C25 C26 C27 C28 -1.9(2) . . . . ?
C26 C25 C30 F15 -179.85(13) . . . . ?
C26 C25 C30 C29 -0.6(2) . . . . ?
C26 C25 B1 O1 39.56(17) . . . . ?
C26 C25 B1 C13 150.81(13) . . . . ?
C26 C25 B1 C19 -79.54(16) . . . . ?
C26 C27 C28 F13 -179.91(14) . . . . ?
C26 C27 C28 C29 0.3(2) . . . . ?
C27 C28 C29 F14 -178.98(15) . . . . ?
C27 C28 C29 C30 0.9(2) . . . . ?
C28 C29 C30 F15 178.50(14) . . . . ?
C28 C29 C30 C25 -0.8(2) . . . . ?
C30 C25 C26 F11 -178.99(13) . . . . ?
C30 C25 C26 C27 2.0(2) . . . . ?
C30 C25 B1 O1 -144.32(13) . . . . ?
C30 C25 B1 C13 -33.07(19) . . . . ?
C30 C25 B1 C19 96.58(16) . . . . ?
B1 C13 C14 F1 5.4(2) . . . . ?
B1 C13 C14 C15 -173.45(14) . . . . ?
B1 C13 C18 F5 -6.4(2) . . . . ?
B1 C13 C18 C17 171.95(14) . . . . ?
B1 C19 C20 F6 5.8(2) . . . . ?
B1 C19 C20 C21 -174.23(14) . . . . ?
B1 C19 C24 F10 -4.6(2) . . . . ?
B1 C19 C24 C23 175.78(14) . . . . ?
B1 C25 C26 F11 -2.5(2) . . . . ?
B1 C25 C26 C27 178.48(14) . . . . ?
B1 C25 C30 F15 3.8(2) . . . . ?
B1 C25 C30 C29 -176.96(14) . . . . ?
C31 C32 C33 C34 4.6(19) . . . . ?
C32 C31 C36 C35 7(3) . . . . ?
C32 C33 C34 C35 -2.9(17) . . . . ?
C33 C34 C35 C36 2.9(16) . . . . ?
C34 C35 C36 C31 -5.0(19) . . . . ?
C36 C31 C32 C33 -6(2) . . . . ?
C37 C31 C32 C33 177.9(12) . . . . ?
C37 C31 C36 C35 -177.7(12) . . . . ?
